data_9000917
loop_
_publ_author_name
'Sueno, S.'
'Kimata, M.'
'Prewitt, C. T.'

_publ_section_title
;
 The crystal structure of high clinoferrosilicate
 T = 1050 C
;
_journal_name_full 'American Mineralogist'
_journal_page_first 264
_journal_page_last 269
_journal_volume 69
_journal_year 1984
_chemical_formula_sum 'Fe O3 Si'
_chemical_name_mineral Clinoferrosilite
_space_group_IT_number 15
_symmetry_space_group_name_Hall '-C 2yc'
_symmetry_space_group_name_H-M 'C 1 2/c 1'
_cell_angle_alpha 90
_cell_angle_beta 110.20
_cell_angle_gamma 90
_cell_length_a 9.928
_cell_length_b 9.179
_cell_length_c 5.338
_cell_formula_units_Z 8
_cell_volume 456.527
_database_code_amcsd 0000936
_diffrn_ambient_temperature 1323.15
_exptl_crystal_density_diffrn 3.839
_cod_original_formula_sum 'Fe Si O3'
_cod_database_code 9000917

loop_
_space_group_symop_operation_xyz
x,y,z
1/2+x,1/2+y,z
x,-y,1/2+z
1/2+x,1/2-y,1/2+z
-x,y,1/2-z
1/2-x,1/2+y,1/2-z
-x,-y,-z
1/2-x,1/2-y,-z

loop_
_atom_site_label
_atom_site_fract_x
_atom_site_fract_y
_atom_site_fract_z
_atom_site_U_iso_or_equiv
Fe1 0.00000 0.90140 0.25000 0.02571
Fe2 0.00000 0.26250 0.25000 0.03597
Si 0.29620 0.08520 0.27080 0.02406
O1 0.12410 0.09030 0.15870 0.04154
O2 0.37470 0.23980 0.36160 0.02824
O3 0.35890 0.01340 0.04450 0.03040

loop_
_cod_related_entry_id
_cod_related_entry_database
_cod_related_entry_code
1 AMCSD 0000936
